data_4108409
loop_
_publ_author_name
'Ying-Li Rao'
'Hazem Amarne'
'Shu-Bin Zhao'
'Theresa M. McCormick'
'Sanela Marti\'c'
'Yi Sun'
'Rui-Yao Wang'
'Suning Wang'

_publ_section_title
;
 Reversible Intramolecular C-C Bond Formation/Breaking and Color Switching
 Mediated by a N,C-Chelate in (2-ph-py)BMes2 and (5-BMes2-2-ph-py)BMes2
;
_journal_name_full 'Journal of the American Chemical Society'
_journal_page_first 12898
_journal_page_last 12900
_journal_paper_doi 10.1021/ja8052046
_journal_volume 130
_journal_year 2008
_chemical_formula_sum 'C39 H42 B Cl2 N'
_chemical_formula_weight 606.45
_chemical_name_systematic
;
 ?
;
_space_group_IT_number 2
_symmetry_cell_setting triclinic
_symmetry_space_group_name_Hall '-P 1'
_symmetry_space_group_name_H-M 'P -1'
_atom_sites_solution_hydrogens geom
_atom_sites_solution_primary direct
_atom_sites_solution_secondary difmap
_audit_creation_method SHELXL-97
_cell_angle_alpha 107.380(8)
_cell_angle_beta 101.907(8)
_cell_angle_gamma 102.516(8)
_cell_formula_units_Z 2
_cell_length_a 12.021(8)
_cell_length_b 12.104(8)
_cell_length_c 13.193(9)
_cell_measurement_reflns_used 1170
_cell_measurement_temperature 180(2)
_cell_measurement_theta_max 0.00
_cell_measurement_theta_min 0.00
_cell_volume 1711(2)
_computing_cell_refinement 'Bruker SMART'
_computing_data_collection 'Bruker SMART'
_computing_data_reduction 'Bruker SAINT'
_computing_molecular_graphics 'Bruker SHELXTL'
_computing_publication_material 'Bruker SHELXTL'
_computing_structure_refinement 'SHELXL-97 (Sheldrick, 1997)'
_computing_structure_solution 'SHELXS-97 (Sheldrick, 1990)'
_diffrn_ambient_temperature 180(2)
_diffrn_measured_fraction_theta_full 0.978
_diffrn_measured_fraction_theta_max 0.978
_diffrn_measurement_device_type 'CCD area detector'
_diffrn_measurement_method 'phi and omega scans'
_diffrn_radiation_monochromator graphite
_diffrn_radiation_source 'fine-focus sealed tube'
_diffrn_radiation_type MoK\a
_diffrn_radiation_wavelength 0.71073
_diffrn_reflns_av_R_equivalents 0.1069
_diffrn_reflns_av_sigmaI/netI 0.1709
_diffrn_reflns_limit_h_max 15
_diffrn_reflns_limit_h_min -15
_diffrn_reflns_limit_k_max 15
_diffrn_reflns_limit_k_min -15
_diffrn_reflns_limit_l_max 16
_diffrn_reflns_limit_l_min -16
_diffrn_reflns_number 18803
_diffrn_reflns_theta_full 26.99
_diffrn_reflns_theta_max 26.99
_diffrn_reflns_theta_min 1.69
_exptl_absorpt_coefficient_mu 0.217
_exptl_absorpt_correction_T_max 0.9786
_exptl_absorpt_correction_T_min 0.9579
_exptl_absorpt_correction_type multi-scan
_exptl_crystal_colour clear
_exptl_crystal_density_diffrn 1.177
_exptl_crystal_description Block
_exptl_crystal_F_000 644
_exptl_crystal_size_max 0.20
_exptl_crystal_size_mid 0.10
_exptl_crystal_size_min 0.10
_refine_diff_density_max 0.265
_refine_diff_density_min -0.337
_refine_diff_density_rms 0.058
_refine_ls_extinction_method none
_refine_ls_goodness_of_fit_ref 0.911
_refine_ls_hydrogen_treatment constr
_refine_ls_matrix_type full
_refine_ls_number_parameters 401
_refine_ls_number_reflns 7297
_refine_ls_number_restraints 6
_refine_ls_restrained_S_all 0.911
_refine_ls_R_factor_all 0.2642
_refine_ls_R_factor_gt 0.0878
_refine_ls_shift/su_max 0.000
_refine_ls_shift/su_mean 0.000
_refine_ls_structure_factor_coef Fsqd
_refine_ls_weighting_details 'calc w=1/[\s^2^(Fo^2^)+(0.1300P)^2^+0.0000P] where P=(Fo^2^+2Fc^2^)/3'
_refine_ls_weighting_scheme calc
_refine_ls_wR_factor_gt 0.2033
_refine_ls_wR_factor_ref 0.2942
_reflns_number_gt 2230
_reflns_number_total 7297
_reflns_threshold_expression >2sigma(I)
_cod_data_source_file ja8052046_si_001_yr3.cif
_cod_data_source_block yr3
_cod_database_code 4108409

loop_
_symmetry_equiv_pos_as_xyz
'x, y, z'
'-x, -y, -z'

loop_
_atom_site_label
_atom_site_type_symbol
_atom_site_fract_x
_atom_site_fract_y
_atom_site_fract_z
_atom_site_U_iso_or_equiv
_atom_site_adp_type
_atom_site_occupancy
_atom_site_symmetry_multiplicity
_atom_site_calc_flag
_atom_site_refinement_flags
_atom_site_disorder_assembly
_atom_site_disorder_group
B1 B 0.3542(5) -0.2986(5) -0.1298(5) 0.0540(14) Uani 1 1 d . . .
N1 N 0.0850(4) -0.3304(4) -0.3634(3) 0.0679(12) Uani 1 1 d . . .
C1 C 0.4268(4) -0.3701(4) -0.1964(4) 0.0532(12) Uani 1 1 d . . .
C2 C 0.4442(4) -0.4769(4) -0.1816(4) 0.0570(13) Uani 1 1 d . . .
C3 C 0.5154(5) -0.5333(5) -0.2347(5) 0.0714(15) Uani 1 1 d . . .
H3A H 0.5262 -0.6047 -0.2236 0.086 Uiso 1 1 calc R . .
C4 C 0.5707(5) -0.4921(5) -0.3018(5) 0.0761(16) Uani 1 1 d . . .
C5 C 0.5509(5) -0.3899(5) -0.3201(4) 0.0730(15) Uani 1 1 d . . .
H5A H 0.5873 -0.3598 -0.3678 0.088 Uiso 1 1 calc R . .
C6 C 0.4793(4) -0.3315(4) -0.2701(4) 0.0611(13) Uani 1 1 d . . .
C7 C 0.3786(5) -0.5340(5) -0.1163(4) 0.0749(15) Uani 1 1 d . . .
H7A H 0.4082 -0.6007 -0.1068 0.112 Uiso 1 1 calc R . .
H7B H 0.2933 -0.5655 -0.1560 0.112 Uiso 1 1 calc R . .
H7C H 0.3912 -0.4732 -0.0432 0.112 Uiso 1 1 calc R . .
C8 C 0.6480(6) -0.5562(6) -0.3583(6) 0.119(2) Uani 1 1 d . . .
H8A H 0.6218 -0.6425 -0.3689 0.179 Uiso 1 1 calc R . .
H8B H 0.7311 -0.5205 -0.3120 0.179 Uiso 1 1 calc R . .
H8C H 0.6415 -0.5474 -0.4306 0.179 Uiso 1 1 calc R . .
C9 C 0.4648(5) -0.2207(5) -0.2958(5) 0.0777(16) Uani 1 1 d . . .
H9A H 0.4654 -0.1580 -0.2283 0.117 Uiso 1 1 calc R . .
H9B H 0.3891 -0.2428 -0.3529 0.117 Uiso 1 1 calc R . .
H9C H 0.5306 -0.1896 -0.3227 0.117 Uiso 1 1 calc R . .
C10 C 0.3936(4) -0.2451(4) -0.0003(4) 0.0543(13) Uani 1 1 d . . .
C11 C 0.3182(5) -0.2711(4) 0.0633(5) 0.0624(14) Uani 1 1 d . . .
C12 C 0.3546(6) -0.2129(5) 0.1781(5) 0.0741(16) Uani 1 1 d . . .
H12A H 0.3018 -0.2320 0.2191 0.089 Uiso 1 1 calc R . .
C13 C 0.4645(6) -0.1286(5) 0.2341(5) 0.0765(16) Uani 1 1 d . . .
C14 C 0.5382(5) -0.1045(5) 0.1731(5) 0.0727(16) Uani 1 1 d . . .
H14A H 0.6148 -0.0474 0.2105 0.087 Uiso 1 1 calc R . .
C15 C 0.5070(4) -0.1589(4) 0.0593(4) 0.0624(14) Uani 1 1 d . . .
C16 C 0.1972(5) -0.3646(5) 0.0117(5) 0.0792(16) Uani 1 1 d . . .
H16A H 0.1367 -0.3280 0.0337 0.119 Uiso 1 1 calc R . .
H16B H 0.1972 -0.4328 0.0372 0.119 Uiso 1 1 calc R . .
H16C H 0.1792 -0.3938 -0.0693 0.119 Uiso 1 1 calc R . .
C17 C 0.4974(7) -0.0685(6) 0.3578(4) 0.114(2) Uani 1 1 d . . .
H17A H 0.5772 -0.0102 0.3848 0.171 Uiso 1 1 calc R . .
H17B H 0.4968 -0.1299 0.3922 0.171 Uiso 1 1 calc R . .
H17C H 0.4398 -0.0259 0.3772 0.171 Uiso 1 1 calc R . .
C18 C 0.5952(4) -0.1220(5) -0.0007(4) 0.0830(17) Uani 1 1 d . . .
H18A H 0.6729 -0.0745 0.0535 0.124 Uiso 1 1 calc R . .
H18B H 0.5667 -0.0729 -0.0413 0.124 Uiso 1 1 calc R . .
H18C H 0.6030 -0.1947 -0.0531 0.124 Uiso 1 1 calc R . .
C19 C 0.2402(4) -0.2802(4) -0.1924(4) 0.0532(12) Uani 1 1 d . . .
C20 C 0.1851(4) -0.1987(4) -0.1389(4) 0.0593(13) Uani 1 1 d . . .
H20A H 0.2187 -0.1521 -0.0619 0.071 Uiso 1 1 calc R . .
C21 C 0.0831(4) -0.1860(4) -0.1970(4) 0.0551(12) Uani 1 1 d . . .
H21A H 0.0454 -0.1320 -0.1598 0.066 Uiso 1 1 calc R . .
C22 C 0.0353(4) -0.2507(4) -0.3084(4) 0.0545(12) Uani 1 1 d . . .
C23 C 0.1843(4) -0.3419(4) -0.3040(4) 0.0644(14) Uani 1 1 d . . .
H23A H 0.2192 -0.3979 -0.3428 0.077 Uiso 1 1 calc R . .
C24 C -0.0744(4) -0.2434(4) -0.3770(4) 0.0539(12) Uani 1 1 d . . .
C25 C -0.1466(5) -0.3453(5) -0.4676(4) 0.0683(14) Uani 1 1 d . . .
H25A H -0.1234 -0.4173 -0.4829 0.082 Uiso 1 1 calc R . .
C26 C -0.2491(5) -0.3462(5) -0.5352(5) 0.0813(17) Uani 1 1 d . . .
H26A H -0.2976 -0.4186 -0.5947 0.098 Uiso 1 1 calc R . .
C27 C -0.2821(5) -0.2416(5) -0.5168(5) 0.0803(17) Uani 1 1 d . . .
H27A H -0.3526 -0.2406 -0.5645 0.096 Uiso 1 1 calc R . .
C28 C -0.2125(5) -0.1391(5) -0.4292(5) 0.0752(16) Uani 1 1 d . . .
H28A H -0.2364 -0.0675 -0.4164 0.090 Uiso 1 1 calc R . .
C29 C -0.1071(4) -0.1360(4) -0.3576(4) 0.0560(13) Uani 1 1 d . . .
C30 C -0.0391(4) -0.0190(4) -0.2637(4) 0.0548(12) Uani 1 1 d . . .
C31 C 0.0694(4) 0.0495(5) -0.2643(4) 0.0625(14) Uani 1 1 d . . .
C32 C 0.1327(5) 0.1552(5) -0.1738(5) 0.0727(15) Uani 1 1 d . . .
H32A H 0.2063 0.2033 -0.1743 0.087 Uiso 1 1 calc R . .
C33 C 0.0916(6) 0.1912(5) -0.0844(5) 0.0772(16) Uani 1 1 d . . .
C34 C -0.0158(5) 0.1233(5) -0.0848(5) 0.0776(16) Uani 1 1 d . . .
H34A H -0.0457 0.1491 -0.0233 0.093 Uiso 1 1 calc R . .
C35 C -0.0816(4) 0.0169(5) -0.1739(5) 0.0649(14) Uani 1 1 d . . .
C36 C 0.1196(5) 0.0131(5) -0.3606(4) 0.0847(17) Uani 1 1 d . . .
H36A H 0.0580 -0.0065 -0.4302 0.127 Uiso 1 1 calc R . .
H36B H 0.1463 -0.0581 -0.3617 0.127 Uiso 1 1 calc R . .
H36C H 0.1873 0.0803 -0.3527 0.127 Uiso 1 1 calc R . .
C37 C 0.1643(6) 0.3056(5) 0.0169(5) 0.114(2) Uani 1 1 d . . .
H37A H 0.2276 0.3538 -0.0024 0.171 Uiso 1 1 calc R . .
H37B H 0.1998 0.2822 0.0781 0.171 Uiso 1 1 calc R . .
H37C H 0.1120 0.3539 0.0398 0.171 Uiso 1 1 calc R . .
C38 C -0.1969(5) -0.0535(5) -0.1659(5) 0.0950(19) Uani 1 1 d . . .
H38A H -0.2109 -0.1403 -0.2044 0.142 Uiso 1 1 calc R . .
H38B H -0.2624 -0.0283 -0.2004 0.142 Uiso 1 1 calc R . .
H38C H -0.1925 -0.0378 -0.0877 0.142 Uiso 1 1 calc R . .
C39A C 0.0664(16) -0.316(2) 0.3884(11) 0.137(6) Uani 0.52(2) 1 d PD A 1
H39A H 0.0764 -0.3653 0.4360 0.164 Uiso 0.52(2) 1 calc PR A 1
H39B H 0.0038 -0.2783 0.4042 0.164 Uiso 0.52(2) 1 calc PR A 1
C39B C 0.0502(12) -0.2694(18) 0.3533(19) 0.137(6) Uani 0.48(2) 1 d PD A 2
H39C H 0.0218 -0.2153 0.3177 0.164 Uiso 0.48(2) 1 calc PR A 2
H39D H 0.0055 -0.2775 0.4071 0.164 Uiso 0.48(2) 1 calc PR A 2
Cl1 Cl 0.0210(3) -0.4092(3) 0.2538(3) 0.2314(16) Uani 1 1 d D . .
Cl2 Cl 0.1970(2) -0.2054(2) 0.4220(2) 0.1693(11) Uani 1 1 d D . .

loop_
_atom_site_aniso_label
_atom_site_aniso_U_11
_atom_site_aniso_U_22
_atom_site_aniso_U_33
_atom_site_aniso_U_23
_atom_site_aniso_U_13
_atom_site_aniso_U_12
B1 0.051(3) 0.038(3) 0.067(4) 0.020(3) 0.010(3) 0.006(3)
N1 0.069(3) 0.059(3) 0.062(3) 0.004(2) 0.005(2) 0.029(2)
C1 0.043(3) 0.051(3) 0.056(3) 0.013(2) 0.006(2) 0.011(2)
C2 0.058(3) 0.044(3) 0.061(3) 0.014(2) 0.003(3) 0.019(3)
C3 0.068(4) 0.049(3) 0.082(4) 0.010(3) 0.005(3) 0.023(3)
C4 0.069(4) 0.074(4) 0.080(4) 0.015(3) 0.023(3) 0.028(3)
C5 0.075(4) 0.063(4) 0.083(4) 0.022(3) 0.029(3) 0.025(3)
C6 0.063(3) 0.053(3) 0.064(3) 0.014(3) 0.015(3) 0.025(3)
C7 0.076(4) 0.062(4) 0.086(4) 0.030(3) 0.018(3) 0.021(3)
C8 0.120(5) 0.117(6) 0.152(6) 0.045(5) 0.070(5) 0.072(5)
C9 0.082(4) 0.060(3) 0.096(4) 0.035(3) 0.028(3) 0.019(3)
C10 0.052(3) 0.045(3) 0.059(3) 0.011(2) 0.007(3) 0.020(2)
C11 0.074(4) 0.050(3) 0.072(4) 0.025(3) 0.020(3) 0.032(3)
C12 0.100(5) 0.071(4) 0.068(4) 0.036(3) 0.028(4) 0.037(4)
C13 0.105(5) 0.062(4) 0.058(4) 0.017(3) 0.008(4) 0.037(4)
C14 0.081(4) 0.055(3) 0.063(4) 0.009(3) -0.003(3) 0.023(3)
C15 0.066(4) 0.049(3) 0.070(4) 0.020(3) 0.010(3) 0.024(3)
C16 0.079(4) 0.066(4) 0.097(4) 0.037(3) 0.030(3) 0.016(3)
C17 0.176(7) 0.099(5) 0.061(4) 0.015(3) 0.017(4) 0.063(5)
C18 0.061(3) 0.077(4) 0.083(4) 0.017(3) 0.005(3) -0.003(3)
C19 0.050(3) 0.051(3) 0.048(3) 0.008(2) 0.008(2) 0.014(2)
C20 0.068(3) 0.049(3) 0.055(3) 0.013(2) 0.014(3) 0.018(3)
C21 0.068(3) 0.053(3) 0.049(3) 0.014(2) 0.017(3) 0.032(3)
C22 0.053(3) 0.046(3) 0.057(3) 0.013(2) 0.012(3) 0.011(2)
C23 0.064(3) 0.056(3) 0.065(4) 0.010(3) 0.009(3) 0.026(3)
C24 0.052(3) 0.047(3) 0.057(3) 0.014(2) 0.010(2) 0.016(2)
C25 0.066(3) 0.062(3) 0.066(3) 0.013(3) 0.009(3) 0.022(3)
C26 0.063(4) 0.069(4) 0.088(4) 0.020(3) -0.008(3) 0.014(3)
C27 0.061(4) 0.071(4) 0.088(4) 0.026(3) -0.010(3) 0.013(3)
C28 0.068(4) 0.067(4) 0.088(4) 0.028(3) 0.011(3) 0.026(3)
C29 0.050(3) 0.050(3) 0.057(3) 0.016(2) 0.005(2) 0.009(2)
C30 0.057(3) 0.048(3) 0.066(3) 0.020(3) 0.021(3) 0.025(3)
C31 0.057(3) 0.064(4) 0.070(4) 0.030(3) 0.019(3) 0.016(3)
C32 0.074(4) 0.053(3) 0.084(4) 0.026(3) 0.020(3) 0.005(3)
C33 0.098(5) 0.050(3) 0.081(4) 0.023(3) 0.026(4) 0.019(3)
C34 0.095(4) 0.053(4) 0.090(4) 0.018(3) 0.043(4) 0.030(3)
C35 0.065(3) 0.050(3) 0.086(4) 0.026(3) 0.030(3) 0.020(3)
C36 0.078(4) 0.095(4) 0.079(4) 0.033(3) 0.031(3) 0.012(3)
C37 0.139(6) 0.050(4) 0.119(5) 0.004(4) 0.032(4) 0.004(4)
C38 0.089(4) 0.086(4) 0.109(5) 0.028(4) 0.044(4) 0.020(4)
C39A 0.086(7) 0.247(16) 0.079(9) 0.057(9) 0.016(6) 0.062(9)
C39B 0.086(7) 0.247(16) 0.079(9) 0.057(9) 0.016(6) 0.062(9)
Cl1 0.198(3) 0.219(3) 0.174(3) 0.032(2) -0.007(2) -0.029(2)
Cl2 0.171(2) 0.1171(18) 0.191(2) 0.0010(16) 0.0830(19) 0.0340(16)

loop_
_atom_type_symbol
_atom_type_description
_atom_type_scat_dispersion_real
_atom_type_scat_dispersion_imag
_atom_type_scat_source
C C 0.0033 0.0016 'International Tables Vol C Tables 4.2.6.8 and 6.1.1.4'
H H 0.0000 0.0000 'International Tables Vol C Tables 4.2.6.8 and 6.1.1.4'
N N 0.0061 0.0033 'International Tables Vol C Tables 4.2.6.8 and 6.1.1.4'
B B 0.0013 0.0007 'International Tables Vol C Tables 4.2.6.8 and 6.1.1.4'
Cl Cl 0.1484 0.1585 'International Tables Vol C Tables 4.2.6.8 and 6.1.1.4'

loop_
_geom_angle_atom_site_label_1
_geom_angle_atom_site_label_2
_geom_angle_atom_site_label_3
_geom_angle
C19 B1 C10 118.1(4)
C19 B1 C1 120.1(4)
C10 B1 C1 121.8(4)
C23 N1 C22 116.9(4)
C6 C1 C2 116.8(4)
C6 C1 B1 122.8(4)
C2 C1 B1 120.5(5)
C3 C2 C1 119.4(5)
C3 C2 C7 120.0(5)
C1 C2 C7 120.4(4)
C4 C3 C2 123.5(5)
C4 C3 H3A 118.3
C2 C3 H3A 118.3
C3 C4 C5 117.6(5)
C3 C4 C8 121.9(6)
C5 C4 C8 120.5(6)
C6 C5 C4 121.0(5)
C6 C5 H5A 119.5
C4 C5 H5A 119.5
C5 C6 C1 121.5(5)
C5 C6 C9 116.3(5)
C1 C6 C9 122.1(4)
C2 C7 H7A 109.5
C2 C7 H7B 109.5
H7A C7 H7B 109.5
C2 C7 H7C 109.5
H7A C7 H7C 109.5
H7B C7 H7C 109.5
C4 C8 H8A 109.5
C4 C8 H8B 109.5
H8A C8 H8B 109.5
C4 C8 H8C 109.5
H8A C8 H8C 109.5
H8B C8 H8C 109.5
C6 C9 H9A 109.5
C6 C9 H9B 109.5
H9A C9 H9B 109.5
C6 C9 H9C 109.5
H9A C9 H9C 109.5
H9B C9 H9C 109.5
C11 C10 C15 116.3(4)
C11 C10 B1 123.1(4)
C15 C10 B1 120.5(5)
C12 C11 C10 120.6(5)
C12 C11 C16 117.3(5)
C10 C11 C16 122.1(5)
C13 C12 C11 122.2(5)
C13 C12 H12A 118.9
C11 C12 H12A 118.9
C14 C13 C12 117.3(5)
C14 C13 C17 123.2(6)
C12 C13 C17 119.4(7)
C13 C14 C15 123.1(5)
C13 C14 H14A 118.5
C15 C14 H14A 118.5
C14 C15 C10 120.5(5)
C14 C15 C18 118.4(5)
C10 C15 C18 121.0(5)
C11 C16 H16A 109.5
C11 C16 H16B 109.5
H16A C16 H16B 109.5
C11 C16 H16C 109.5
H16A C16 H16C 109.5
H16B C16 H16C 109.5
C13 C17 H17A 109.5
C13 C17 H17B 109.5
H17A C17 H17B 109.5
C13 C17 H17C 109.5
H17A C17 H17C 109.5
H17B C17 H17C 109.5
C15 C18 H18A 109.5
C15 C18 H18B 109.5
H18A C18 H18B 109.5
C15 C18 H18C 109.5
H18A C18 H18C 109.5
H18B C18 H18C 109.5
C23 C19 C20 114.7(4)
C23 C19 B1 123.2(4)
C20 C19 B1 122.1(4)
C21 C20 C19 120.4(4)
C21 C20 H20A 119.8
C19 C20 H20A 119.8
C22 C21 C20 120.3(4)
C22 C21 H21A 119.8
C20 C21 H21A 119.8
N1 C22 C21 121.4(4)
N1 C22 C24 114.7(4)
C21 C22 C24 123.9(4)
N1 C23 C19 126.3(5)
N1 C23 H23A 116.9
C19 C23 H23A 116.9
C25 C24 C29 118.2(4)
C25 C24 C22 119.0(4)
C29 C24 C22 122.8(4)
C26 C25 C24 122.8(5)
C26 C25 H25A 118.6
C24 C25 H25A 118.6
C25 C26 C27 119.5(5)
C25 C26 H26A 120.2
C27 C26 H26A 120.2
C28 C27 C26 119.3(5)
C28 C27 H27A 120.3
C26 C27 H27A 120.3
C27 C28 C29 122.3(5)
C27 C28 H28A 118.9
C29 C28 H28A 118.9
C28 C29 C24 117.9(4)
C28 C29 C30 117.5(4)
C24 C29 C30 124.6(4)
C35 C30 C31 120.1(5)
C35 C30 C29 119.5(4)
C31 C30 C29 120.3(5)
C30 C31 C32 118.9(5)
C30 C31 C36 121.9(5)
C32 C31 C36 119.3(5)
C33 C32 C31 121.4(5)
C33 C32 H32A 119.3
C31 C32 H32A 119.3
C32 C33 C34 119.3(5)
C32 C33 C37 121.0(6)
C34 C33 C37 119.7(6)
C33 C34 C35 120.9(5)
C33 C34 H34A 119.6
C35 C34 H34A 119.6
C30 C35 C34 119.4(5)
C30 C35 C38 123.3(5)
C34 C35 C38 117.3(5)
C31 C36 H36A 109.5
C31 C36 H36B 109.5
H36A C36 H36B 109.5
C31 C36 H36C 109.5
H36A C36 H36C 109.5
H36B C36 H36C 109.5
C33 C37 H37A 109.5
C33 C37 H37B 109.5
H37A C37 H37B 109.5
C33 C37 H37C 109.5
H37A C37 H37C 109.5
H37B C37 H37C 109.5
C35 C38 H38A 109.5
C35 C38 H38B 109.5
H38A C38 H38B 109.5
C35 C38 H38C 109.5
H38A C38 H38C 109.5
H38B C38 H38C 109.5
Cl1 C39A Cl2 112.9(8)
Cl1 C39A H39A 109.0
Cl2 C39A H39A 109.0
Cl1 C39A H39B 109.0
Cl2 C39A H39B 109.0
H39A C39A H39B 107.8
Cl2 C39B Cl1 112.5(9)
Cl2 C39B H39C 109.1
Cl1 C39B H39C 109.1
Cl2 C39B H39D 109.1
Cl1 C39B H39D 109.1
H39C C39B H39D 107.8
C39A Cl1 C39B 29.4(8)
C39B Cl2 C39A 29.5(8)

loop_
_geom_bond_atom_site_label_1
_geom_bond_atom_site_label_2
_geom_bond_distance
B1 C19 1.544(7)
B1 C10 1.560(7)
B1 C1 1.572(7)
N1 C23 1.345(6)
N1 C22 1.351(6)
C1 C6 1.400(7)
C1 C2 1.416(6)
C2 C3 1.379(7)
C2 C7 1.498(7)
C3 C4 1.356(7)
C3 H3A 0.9500
C4 C5 1.388(7)
C4 C8 1.508(7)
C5 C6 1.376(7)
C5 H5A 0.9500
C6 C9 1.513(7)
C7 H7A 0.9800
C7 H7B 0.9800
C7 H7C 0.9800
C8 H8A 0.9800
C8 H8B 0.9800
C8 H8C 0.9800
C9 H9A 0.9800
C9 H9B 0.9800
C9 H9C 0.9800
C10 C11 1.404(6)
C10 C15 1.420(6)
C11 C12 1.392(7)
C11 C16 1.509(7)
C12 C13 1.377(7)
C12 H12A 0.9500
C13 C14 1.357(7)
C13 C17 1.499(7)
C14 C15 1.378(7)
C14 H14A 0.9500
C15 C18 1.517(7)
C16 H16A 0.9800
C16 H16B 0.9800
C16 H16C 0.9800
C17 H17A 0.9800
C17 H17B 0.9800
C17 H17C 0.9800
C18 H18A 0.9800
C18 H18B 0.9800
C18 H18C 0.9800
C19 C23 1.377(6)
C19 C20 1.404(6)
C20 C21 1.371(6)
C20 H20A 0.9500
C21 C22 1.368(6)
C21 H21A 0.9500
C22 C24 1.474(6)
C23 H23A 0.9500
C24 C25 1.388(6)
C24 C29 1.406(6)
C25 C26 1.359(6)
C25 H25A 0.9500
C26 C27 1.376(7)
C26 H26A 0.9500
C27 C28 1.368(7)
C27 H27A 0.9500
C28 C29 1.400(6)
C28 H28A 0.9500
C29 C30 1.496(6)
C30 C35 1.375(6)
C30 C31 1.389(6)
C31 C32 1.390(7)
C31 C36 1.507(7)
C32 C33 1.361(7)
C32 H32A 0.9500
C33 C34 1.370(7)
C33 C37 1.535(7)
C34 C35 1.391(7)
C34 H34A 0.9500
C35 C38 1.503(7)
C36 H36A 0.9800
C36 H36B 0.9800
C36 H36C 0.9800
C37 H37A 0.9800
C37 H37B 0.9800
C37 H37C 0.9800
C38 H38A 0.9800
C38 H38B 0.9800
C38 H38C 0.9800
C39A Cl1 1.690(11)
C39A Cl2 1.706(12)
C39A H39A 0.9900
C39A H39B 0.9900
C39B Cl2 1.692(12)
C39B Cl1 1.714(13)
C39B H39C 0.9900
C39B H39D 0.9900
